data_4506352
loop_
_publ_author_name
'Lu, Wen-Guan'
'Zhong, Di-Chang'
'Jiang, Long'
'Lu, Tong-Bu'

_publ_section_title
;
 Lanthanide Coordination Polymers Constructed from
 Imidazole-4,5-Dicarboxylate and Sulfate: Syntheses, Structural Diversity,
 and Photoluminescent Properties
;
_journal_issue 7
_journal_name_full 'Crystal Growth &amp; Design'
_journal_page_first 3675
_journal_paper_doi 10.1021/cg300476e
_journal_volume 12
_journal_year 2012
_chemical_formula_sum 'C7 H8 N3 O8 S Sm'
_chemical_formula_weight 444.57
_chemical_name_systematic
; 
 ? 
;
_space_group_IT_number 14
_symmetry_cell_setting monoclinic
_symmetry_space_group_name_Hall '-P 2ybc'
_symmetry_space_group_name_H-M 'P 1 21/c 1'
_atom_sites_solution_hydrogens geom
_atom_sites_solution_primary direct
_atom_sites_solution_secondary difmap
_audit_creation_method SHELXL-97
_cell_angle_alpha 90.00
_cell_angle_beta 101.999(3)
_cell_angle_gamma 90.00
_cell_formula_units_Z 4
_cell_length_a 6.5550(2)
_cell_length_b 13.3453(4)
_cell_length_c 12.6525(4)
_cell_measurement_reflns_used 324
_cell_measurement_temperature 123(2)
_cell_measurement_theta_max 26.96
_cell_measurement_theta_min 2.04
_cell_volume 1082.64(6)
_computing_cell_refinement 'Bruker FRAMBO'
_computing_data_collection 'Bruker FRAMBO'
_computing_data_reduction 'Bruker SAINT'
_computing_molecular_graphics 'Bruker SHELXTL'
_computing_publication_material 'Bruker SHELXTL'
_computing_structure_refinement 'SHELXL-97 (Sheldrick, 1997)'
_computing_structure_solution 'SHELXS-97 (Sheldrick, 1990)'
_diffrn_ambient_temperature 123(2)
_diffrn_measured_fraction_theta_full 0.993
_diffrn_measured_fraction_theta_max 0.993
_diffrn_measurement_device_type 'multiwire proportional'
_diffrn_measurement_method 'phi and omega scans'
_diffrn_radiation_monochromator graphite
_diffrn_radiation_source 'fine-focus sealed tube'
_diffrn_radiation_type MoK\a
_diffrn_radiation_wavelength 0.71073
_diffrn_reflns_av_R_equivalents 0.0285
_diffrn_reflns_av_sigmaI/netI 0.0483
_diffrn_reflns_limit_h_max 6
_diffrn_reflns_limit_h_min -8
_diffrn_reflns_limit_k_max 13
_diffrn_reflns_limit_k_min -17
_diffrn_reflns_limit_l_max 15
_diffrn_reflns_limit_l_min -16
_diffrn_reflns_number 4630
_diffrn_reflns_theta_full 26.99
_diffrn_reflns_theta_max 26.99
_diffrn_reflns_theta_min 3.18
_diffrn_standards_interval_count 0
_diffrn_standards_interval_time 0
_diffrn_standards_number 0
_exptl_absorpt_coefficient_mu 5.666
_exptl_absorpt_correction_T_max 0.6295
_exptl_absorpt_correction_T_min 0.5496
_exptl_absorpt_correction_type multi-scan
_exptl_absorpt_process_details SADABS
_exptl_crystal_colour colorless
_exptl_crystal_density_diffrn 2.728
_exptl_crystal_density_method 'not measured'
_exptl_crystal_description block
_exptl_crystal_F_000 852
_exptl_crystal_size_max 0.12
_exptl_crystal_size_mid 0.10
_exptl_crystal_size_min 0.09
_refine_diff_density_max 0.888
_refine_diff_density_min -0.795
_refine_diff_density_rms 0.181
_refine_ls_extinction_method none
_refine_ls_goodness_of_fit_ref 1.024
_refine_ls_hydrogen_treatment constr
_refine_ls_matrix_type full
_refine_ls_number_parameters 181
_refine_ls_number_reflns 2343
_refine_ls_number_restraints 0
_refine_ls_restrained_S_all 1.024
_refine_ls_R_factor_all 0.0414
_refine_ls_R_factor_gt 0.0285
_refine_ls_shift/su_max 0.001
_refine_ls_shift/su_mean 0.000
_refine_ls_structure_factor_coef Fsqd
_refine_ls_weighting_details 'calc w=1/[\s^2^(Fo^2^)+(0.0160P)^2^+0.0000P] where P=(Fo^2^+2Fc^2^)/3'
_refine_ls_weighting_scheme calc
_refine_ls_wR_factor_gt 0.0497
_refine_ls_wR_factor_ref 0.0538
_reflns_number_gt 1928
_reflns_number_total 2343
_reflns_threshold_expression >2sigma(I)
_cod_data_source_file cg300476e_si_008.cif
_cod_data_source_block 0818_7
_cod_depositor_comments
;
The following automatic conversions were performed:

'_symmetry_cell_setting' value 'Monoclinic' changed to 'monoclinic'
according to /home/saulius/struct/CIF-dictionaries/cif_core.dic
dictionary named 'cif_core.dic' version 2.4.1 from 2010-06-29.

Automatic conversion script
Id: cif_fix_values 1891 2012-01-12 08:04:46Z andrius 
;
_cod_original_sg_symbol_H-M P2(1)/c
_cod_database_code 4506352

loop_
_symmetry_equiv_pos_as_xyz
'x, y, z'
'-x, y+1/2, -z+1/2'
'-x, -y, -z'
'x, -y-1/2, z-1/2'

loop_
_atom_site_label
_atom_site_type_symbol
_atom_site_fract_x
_atom_site_fract_y
_atom_site_fract_z
_atom_site_U_iso_or_equiv
_atom_site_adp_type
_atom_site_occupancy
_atom_site_symmetry_multiplicity
_atom_site_calc_flag
_atom_site_refinement_flags
O2 O 0.5602(5) 0.4130(2) 0.2891(2) 0.0116(7) Uani 1 1 d .
Sm1 Sm 0.39991(3) 0.740238(15) 0.236112(18) 0.00731(8) Uani 1 1 d .
S2 S 0.41326(17) 0.75163(9) -0.01017(9) 0.0112(2) Uani 1 1 d .
O8 O 0.4070(5) 0.6613(2) -0.0772(2) 0.0171(8) Uani 1 1 d .
O6 O 0.4310(5) 0.8372(2) -0.0822(2) 0.0147(7) Uani 1 1 d .
O7 O 0.5891(5) 0.7476(2) 0.0834(2) 0.0151(7) Uani 1 1 d .
O5 O 0.2227(5) 0.7638(2) 0.0357(2) 0.0153(7) Uani 1 1 d .
O1 O 0.5734(5) 0.5755(2) 0.2512(3) 0.0127(7) Uani 1 1 d .
C1 C 0.4768(7) 0.4920(3) 0.2469(3) 0.0091(9) Uani 1 1 d .
N1 N 0.1700(6) 0.5884(3) 0.1633(3) 0.0117(8) Uani 1 1 d .
C3 C -0.0337(7) 0.5731(3) 0.1243(4) 0.0134(10) Uani 1 1 d .
H3 H -0.1312 0.6238 0.0956 0.016 Uiso 1 1 calc R
C2 C 0.2538(7) 0.4953(3) 0.1935(3) 0.0092(9) Uani 1 1 d .
N2 N -0.0805(6) 0.4752(3) 0.1315(3) 0.0138(9) Uani 1 1 d .
H2 H -0.2054 0.4486 0.1116 0.017 Uiso 1 1 calc R
C4 C 0.0988(7) 0.4238(3) 0.1750(4) 0.0102(10) Uani 1 1 d .
C5 C 0.0928(7) 0.3140(3) 0.2021(4) 0.0123(10) Uani 1 1 d .
O3 O 0.2408(4) 0.2604(2) 0.1863(2) 0.0115(7) Uani 1 1 d .
O4 O -0.0579(5) 0.2842(2) 0.2402(3) 0.0189(8) Uani 1 1 d .
N3 N 0.9026(6) 0.9081(3) 0.9557(3) 0.0170(9) Uani 1 1 d .
H3A H 0.9931 0.8614 0.9930 0.020 Uiso 1 1 calc R
H3B H 0.7978 0.8745 0.9096 0.020 Uiso 1 1 calc R
C7 C 0.8119(7) 0.9694(4) 1.0332(4) 0.0179(11) Uani 1 1 d .
H7A H 0.7390 0.9252 1.0762 0.021 Uiso 1 1 calc R
H7B H 0.7090 1.0173 0.9930 0.021 Uiso 1 1 calc R
C6 C 1.0156(8) 0.9739(4) 0.8923(4) 0.0172(11) Uani 1 1 d .
H6A H 0.9167 1.0221 0.8496 0.021 Uiso 1 1 calc R
H6B H 1.0760 0.9328 0.8413 0.021 Uiso 1 1 calc R

loop_
_atom_site_aniso_label
_atom_site_aniso_U_11
_atom_site_aniso_U_22
_atom_site_aniso_U_33
_atom_site_aniso_U_23
_atom_site_aniso_U_13
_atom_site_aniso_U_12
O2 0.0140(18) 0.0055(15) 0.0141(17) -0.0009(13) 0.0000(14) 0.0028(13)
Sm1 0.00724(12) 0.00531(12) 0.00975(12) 0.00050(10) 0.00264(8) 0.00005(10)
S2 0.0127(6) 0.0107(6) 0.0108(5) -0.0007(4) 0.0035(4) -0.0012(4)
O8 0.022(2) 0.0131(17) 0.0174(17) -0.0044(14) 0.0067(15) -0.0045(14)
O6 0.0184(19) 0.0156(17) 0.0100(16) -0.0004(14) 0.0029(14) -0.0024(14)
O7 0.0136(17) 0.0199(18) 0.0110(16) 0.0010(14) 0.0008(13) 0.0019(14)
O5 0.0110(16) 0.0208(18) 0.0159(16) 0.0012(14) 0.0072(13) -0.0030(14)
O1 0.0109(18) 0.0072(15) 0.0207(18) -0.0005(14) 0.0046(14) 0.0002(13)
C1 0.010(2) 0.010(2) 0.009(2) -0.0040(19) 0.0041(18) -0.0012(19)
N1 0.015(2) 0.0080(19) 0.0123(19) 0.0031(16) 0.0032(17) 0.0014(16)
C3 0.014(3) 0.009(2) 0.017(2) -0.001(2) 0.003(2) 0.0018(19)
C2 0.010(2) 0.009(2) 0.009(2) 0.0005(18) 0.0043(18) 0.0006(18)
N2 0.010(2) 0.013(2) 0.018(2) -0.0016(17) 0.0026(17) -0.0020(16)
C4 0.010(2) 0.009(2) 0.011(2) -0.0010(19) 0.0004(19) 0.0038(18)
C5 0.011(2) 0.013(2) 0.012(2) 0.000(2) -0.0010(19) -0.0005(19)
O3 0.0082(16) 0.0073(15) 0.0180(17) -0.0028(14) 0.0005(13) 0.0034(13)
O4 0.0119(18) 0.0179(17) 0.0290(19) 0.0066(16) 0.0096(15) -0.0035(14)
N3 0.015(2) 0.017(2) 0.017(2) -0.0079(18) -0.0008(18) -0.0008(17)
C7 0.014(3) 0.019(3) 0.023(3) -0.004(2) 0.008(2) -0.002(2)
C6 0.022(3) 0.021(3) 0.008(2) -0.002(2) 0.001(2) -0.001(2)

loop_
_atom_type_symbol
_atom_type_description
_atom_type_scat_dispersion_real
_atom_type_scat_dispersion_imag
_atom_type_scat_source
C C 0.0033 0.0016 'International Tables Vol C Tables 4.2.6.8 and 6.1.1.4'
H H 0.0000 0.0000 'International Tables Vol C Tables 4.2.6.8 and 6.1.1.4'
N N 0.0061 0.0033 'International Tables Vol C Tables 4.2.6.8 and 6.1.1.4'
O O 0.0106 0.0060 'International Tables Vol C Tables 4.2.6.8 and 6.1.1.4'
S S 0.1246 0.1234 'International Tables Vol C Tables 4.2.6.8 and 6.1.1.4'
Sm Sm -0.1638 3.4418 'International Tables Vol C Tables 4.2.6.8 and 6.1.1.4'

loop_
_geom_angle_atom_site_label_1
_geom_angle_atom_site_label_2
_geom_angle_atom_site_label_3
_geom_angle
_geom_angle_site_symmetry_1
_geom_angle_site_symmetry_3
C1 O2 Sm1 144.8(3) . 2_645
O2 Sm1 O3 79.37(10) 2_655 2_655
O2 Sm1 O4 84.86(11) 2_655 2
O3 Sm1 O4 142.68(11) 2_655 2
O2 Sm1 O1 145.41(11) 2_655 .
O3 Sm1 O1 70.53(10) 2_655 .
O4 Sm1 O1 129.61(11) 2 .
O2 Sm1 O6 122.87(10) 2_655 4_576
O3 Sm1 O6 77.38(10) 2_655 4_576
O4 Sm1 O6 83.40(11) 2 4_576
O1 Sm1 O6 67.07(10) . 4_576
O2 Sm1 O7 76.67(11) 2_655 .
O3 Sm1 O7 72.92(10) 2_655 .
O4 Sm1 O7 135.49(10) 2 .
O1 Sm1 O7 78.48(10) . .
O6 Sm1 O7 140.33(10) 4_576 .
O2 Sm1 N1 142.73(11) 2_655 .
O3 Sm1 N1 133.93(11) 2_655 .
O4 Sm1 N1 75.19(12) 2 .
O1 Sm1 N1 63.43(11) . .
O6 Sm1 N1 86.18(11) 4_576 .
O7 Sm1 N1 95.84(11) . .
O2 Sm1 O5 77.70(10) 2_655 .
O3 Sm1 O5 126.76(10) 2_655 .
O4 Sm1 O5 81.46(11) 2 .
O1 Sm1 O5 106.91(10) . .
O6 Sm1 O5 153.12(10) 4_576 .
O7 Sm1 O5 55.32(10) . .
N1 Sm1 O5 68.53(10) . .
O2 Sm1 O8 70.03(10) 2_655 4_576
O3 Sm1 O8 75.36(10) 2_655 4_576
O4 Sm1 O8 67.48(10) 2 4_576
O1 Sm1 O8 116.34(10) . 4_576
O6 Sm1 O8 53.85(10) 4_576 4_576
O7 Sm1 O8 137.35(10) . 4_576
N1 Sm1 O8 126.78(11) . 4_576
O5 Sm1 O8 136.42(10) . 4_576
O2 Sm1 S2 77.91(8) 2_655 .
O3 Sm1 S2 100.08(8) 2_655 .
O4 Sm1 S2 109.41(8) 2 .
O1 Sm1 S2 90.71(8) . .
O6 Sm1 S2 157.34(7) 4_576 .
O7 Sm1 S2 27.40(7) . .
N1 Sm1 S2 79.52(9) . .
O5 Sm1 S2 28.11(7) . .
O8 Sm1 S2 147.93(7) 4_576 .
O2 Sm1 S2 97.05(8) 2_655 4_576
O3 Sm1 S2 76.29(8) 2_655 4_576
O4 Sm1 S2 72.35(8) 2 4_576
O1 Sm1 S2 92.10(8) . 4_576
O6 Sm1 S2 26.69(7) 4_576 4_576
O7 Sm1 S2 149.20(7) . 4_576
N1 Sm1 S2 106.12(9) . 4_576
O5 Sm1 S2 153.68(7) . 4_576
O8 Sm1 S2 27.25(7) 4_576 4_576
S2 Sm1 S2 174.35(2) . 4_576
O8 S2 O7 110.96(19) . .
O8 S2 O6 105.89(18) . .
O7 S2 O6 111.99(18) . .
O8 S2 O5 112.85(19) . .
O7 S2 O5 105.69(19) . .
O6 S2 O5 109.57(19) . .
O8 S2 Sm1 122.00(13) . .
O7 S2 Sm1 51.57(13) . .
O6 S2 Sm1 132.09(13) . .
O5 S2 Sm1 54.60(12) . .
O8 S2 Sm1 57.07(13) . 4_575
O7 S2 Sm1 131.51(14) . 4_575
O6 S2 Sm1 49.05(12) . 4_575
O5 S2 Sm1 122.47(13) . 4_575
Sm1 S2 Sm1 176.79(4) . 4_575
S2 O8 Sm1 95.68(15) . 4_575
S2 O6 Sm1 104.26(15) . 4_575
S2 O7 Sm1 101.02(16) . .
S2 O5 Sm1 97.28(15) . .
C1 O1 Sm1 124.0(3) . .
O2 C1 O1 123.2(4) . .
O2 C1 C2 121.4(4) . .
O1 C1 C2 115.3(4) . .
C3 N1 C2 105.8(4) . .
C3 N1 Sm1 135.7(3) . .
C2 N1 Sm1 116.1(3) . .
N1 C3 N2 110.3(4) . .
N1 C3 H3 124.9 . .
N2 C3 H3 124.9 . .
C4 C2 N1 109.9(4) . .
C4 C2 C1 132.9(4) . .
N1 C2 C1 116.9(4) . .
C3 N2 C4 108.9(4) . .
C3 N2 H2 125.6 . .
C4 N2 H2 125.6 . .
N2 C4 C2 105.1(4) . .
N2 C4 C5 121.1(4) . .
C2 C4 C5 133.5(4) . .
O4 C5 O3 125.4(4) . .
O4 C5 C4 117.2(4) . .
O3 C5 C4 117.4(4) . .
C5 O3 Sm1 137.2(3) . 2_645
C5 O4 Sm1 163.9(3) . 2_545
C6 N3 C7 110.0(4) . .
C6 N3 H3A 109.7 . .
C7 N3 H3A 109.7 . .
C6 N3 H3B 109.7 . .
C7 N3 H3B 109.7 . .
H3A N3 H3B 108.2 . .
N3 C7 C6 109.5(4) . 3_777
N3 C7 H7A 109.8 . .
C6 C7 H7A 109.8 3_777 .
N3 C7 H7B 109.8 . .
C6 C7 H7B 109.8 3_777 .
H7A C7 H7B 108.2 . .
N3 C6 C7 110.5(4) . 3_777
N3 C6 H6A 109.5 . .
C7 C6 H6A 109.5 3_777 .
N3 C6 H6B 109.5 . .
C7 C6 H6B 109.5 3_777 .
H6A C6 H6B 108.1 . .

loop_
_geom_bond_atom_site_label_1
_geom_bond_atom_site_label_2
_geom_bond_distance
_geom_bond_site_symmetry_2
O2 C1 1.255(5) .
O2 Sm1 2.349(3) 2_645
Sm1 O2 2.349(3) 2_655
Sm1 O3 2.371(3) 2_655
Sm1 O4 2.396(3) 2
Sm1 O1 2.464(3) .
Sm1 O6 2.490(3) 4_576
Sm1 O7 2.505(3) .
Sm1 N1 2.578(4) .
Sm1 O5 2.580(3) .
Sm1 O8 2.695(3) 4_576
Sm1 S2 3.1391(11) .
Sm1 S2 3.1949(11) 4_576
S2 O8 1.470(3) .
S2 O7 1.472(3) .
S2 O6 1.481(3) .
S2 O5 1.491(3) .
S2 Sm1 3.1950(11) 4_575
O8 Sm1 2.695(3) 4_575
O6 Sm1 2.490(3) 4_575
O1 C1 1.278(5) .
C1 C2 1.478(6) .
N1 C3 1.340(6) .
N1 C2 1.380(5) .
C3 N2 1.349(6) .
C3 H3 0.9500 .
C2 C4 1.378(6) .
N2 C4 1.373(5) .
N2 H2 0.8800 .
C4 C5 1.507(6) .
C5 O4 1.251(5) .
C5 O3 1.254(5) .
O3 Sm1 2.371(3) 2_645
O4 Sm1 2.396(3) 2_545
N3 C6 1.487(6) .
N3 C7 1.493(6) .
N3 H3A 0.9200 .
N3 H3B 0.9200 .
C7 C6 1.515(6) 3_777
C7 H7A 0.9900 .
C7 H7B 0.9900 .
C6 C7 1.515(6) 3_777
C6 H6A 0.9900 .
C6 H6B 0.9900 .

loop_
_geom_hbond_atom_site_label_D
_geom_hbond_atom_site_label_H
_geom_hbond_atom_site_label_A
_geom_hbond_distance_DH
_geom_hbond_distance_HA
_geom_hbond_distance_DA
_geom_hbond_angle_DHA
_geom_hbond_site_symmetry_A
N2 H2 O8 0.88 1.96 2.786(5) 155.3 3_565
N3 H3A O5 0.92 1.98 2.873(5) 163.4 1_656
N3 H3B O3 0.92 2.16 2.910(5) 138.5 3_666

loop_
_geom_torsion_atom_site_label_1
_geom_torsion_atom_site_label_2
_geom_torsion_atom_site_label_3
_geom_torsion_atom_site_label_4
_geom_torsion
_geom_torsion_site_symmetry_1
_geom_torsion_site_symmetry_4
O2 Sm1 S2 O8 176.76(18) 2_655 .
O3 Sm1 S2 O8 100.04(17) 2_655 .
O4 Sm1 S2 O8 -103.18(18) 2 .
O1 Sm1 S2 O8 29.70(17) . .
O6 Sm1 S2 O8 18.7(3) 4_576 .
O7 Sm1 S2 O8 92.4(2) . .
N1 Sm1 S2 O8 -33.10(18) . .
O5 Sm1 S2 O8 -96.8(2) . .
O8 Sm1 S2 O8 178.5(3) 4_576 .
S2 Sm1 S2 O8 149.6(3) 4_576 .
O2 Sm1 S2 O7 84.31(17) 2_655 .
O3 Sm1 S2 O7 7.59(17) 2_655 .
O4 Sm1 S2 O7 164.37(17) 2 .
O1 Sm1 S2 O7 -62.75(17) . .
O6 Sm1 S2 O7 -73.8(3) 4_576 .
N1 Sm1 S2 O7 -125.55(18) . .
O5 Sm1 S2 O7 170.8(2) . .
O8 Sm1 S2 O7 86.1(2) 4_576 .
S2 Sm1 S2 O7 57.2(4) 4_576 .
O2 Sm1 S2 O6 -1.5(2) 2_655 .
O3 Sm1 S2 O6 -78.26(19) 2_655 .
O4 Sm1 S2 O6 78.5(2) 2 .
O1 Sm1 S2 O6 -148.60(19) . .
O6 Sm1 S2 O6 -159.6(4) 4_576 .
O7 Sm1 S2 O6 -85.8(2) . .
N1 Sm1 S2 O6 148.6(2) . .
O5 Sm1 S2 O6 84.9(2) . .
O8 Sm1 S2 O6 0.2(2) 4_576 .
S2 Sm1 S2 O6 -28.7(5) 4_576 .
O2 Sm1 S2 O5 -86.47(17) 2_655 .
O3 Sm1 S2 O5 -163.20(17) 2_655 .
O4 Sm1 S2 O5 -6.41(17) 2 .
O1 Sm1 S2 O5 126.46(17) . .
O6 Sm1 S2 O5 115.4(2) 4_576 .
O7 Sm1 S2 O5 -170.8(2) . .
N1 Sm1 S2 O5 63.66(17) . .
O8 Sm1 S2 O5 -84.7(2) 4_576 .
S2 Sm1 S2 O5 -113.6(4) 4_576 .
O2 Sm1 S2 Sm1 -111.1(8) 2_655 4_575
O3 Sm1 S2 Sm1 172.2(8) 2_655 4_575
O4 Sm1 S2 Sm1 -31.0(8) 2 4_575
O1 Sm1 S2 Sm1 101.8(8) . 4_575
O6 Sm1 S2 Sm1 90.8(8) 4_576 4_575
O7 Sm1 S2 Sm1 164.6(8) . 4_575
N1 Sm1 S2 Sm1 39.0(8) . 4_575
O5 Sm1 S2 Sm1 -24.6(7) . 4_575
O8 Sm1 S2 Sm1 -109.3(8) 4_576 4_575
S2 Sm1 S2 Sm1 -138.3(7) 4_576 4_575
O7 S2 O8 Sm1 -126.69(16) . 4_575
O6 S2 O8 Sm1 -4.95(18) . 4_575
O5 S2 O8 Sm1 114.91(16) . 4_575
Sm1 S2 O8 Sm1 176.36(5) . 4_575
O8 S2 O6 Sm1 5.5(2) . 4_575
O7 S2 O6 Sm1 126.58(17) . 4_575
O5 S2 O6 Sm1 -116.49(17) . 4_575
Sm1 S2 O6 Sm1 -176.00(6) . 4_575
O8 S2 O7 Sm1 -114.86(17) . .
O6 S2 O7 Sm1 127.04(16) . .
O5 S2 O7 Sm1 7.8(2) . .
Sm1 S2 O7 Sm1 -178.86(6) 4_575 .
O2 Sm1 O7 S2 -89.39(16) 2_655 .
O3 Sm1 O7 S2 -172.18(18) 2_655 .
O4 Sm1 O7 S2 -21.2(2) 2 .
O1 Sm1 O7 S2 114.87(16) . .
O6 Sm1 O7 S2 144.59(14) 4_576 .
N1 Sm1 O7 S2 53.53(17) . .
O5 Sm1 O7 S2 -5.26(13) . .
O8 Sm1 O7 S2 -128.57(15) 4_576 .
S2 Sm1 O7 S2 -170.71(3) 4_576 .
O8 S2 O5 Sm1 113.95(16) . .
O7 S2 O5 Sm1 -7.49(19) . .
O6 S2 O5 Sm1 -128.32(15) . .
Sm1 S2 O5 Sm1 178.42(5) 4_575 .
O2 Sm1 O5 S2 87.32(16) 2_655 .
O3 Sm1 O5 S2 20.8(2) 2_655 .
O4 Sm1 O5 S2 173.89(16) 2 .
O1 Sm1 O5 S2 -57.20(17) . .
O6 Sm1 O5 S2 -129.7(2) 4_576 .
O7 Sm1 O5 S2 5.14(13) . .
N1 Sm1 O5 S2 -108.75(18) . .
O8 Sm1 O5 S2 129.92(15) 4_576 .
S2 Sm1 O5 S2 168.27(4) 4_576 .
O2 Sm1 O1 C1 -167.0(3) 2_655 .
O3 Sm1 O1 C1 162.0(4) 2_655 .
O4 Sm1 O1 C1 18.7(4) 2 .
O6 Sm1 O1 C1 77.9(3) 4_576 .
O7 Sm1 O1 C1 -122.2(3) . .
N1 Sm1 O1 C1 -19.6(3) . .
O5 Sm1 O1 C1 -74.2(3) . .
O8 Sm1 O1 C1 100.3(3) 4_576 .
S2 Sm1 O1 C1 -97.6(3) . .
S2 Sm1 O1 C1 87.3(3) 4_576 .
Sm1 O2 C1 O1 -135.9(4) 2_645 .
Sm1 O2 C1 C2 47.5(7) 2_645 .
Sm1 O1 C1 O2 -155.2(3) . .
Sm1 O1 C1 C2 21.5(5) . .
O2 Sm1 N1 C3 -36.7(5) 2_655 .
O3 Sm1 N1 C3 175.8(4) 2_655 .
O4 Sm1 N1 C3 23.2(4) 2 .
O1 Sm1 N1 C3 173.6(5) . .
O6 Sm1 N1 C3 107.4(4) 4_576 .
O7 Sm1 N1 C3 -112.4(4) . .
O5 Sm1 N1 C3 -63.3(4) . .
O8 Sm1 N1 C3 69.4(5) 4_576 .
S2 Sm1 N1 C3 -90.3(4) . .
S2 Sm1 N1 C3 89.5(4) 4_576 .
O2 Sm1 N1 C2 163.8(3) 2_655 .
O3 Sm1 N1 C2 16.4(4) 2_655 .
O4 Sm1 N1 C2 -136.2(3) 2 .
O1 Sm1 N1 C2 14.2(3) . .
O6 Sm1 N1 C2 -52.0(3) 4_576 .
O7 Sm1 N1 C2 88.2(3) . .
O5 Sm1 N1 C2 137.3(3) . .
O8 Sm1 N1 C2 -90.0(3) 4_576 .
S2 Sm1 N1 C2 110.3(3) . .
S2 Sm1 N1 C2 -70.0(3) 4_576 .
C2 N1 C3 N2 1.6(5) . .
Sm1 N1 C3 N2 -159.3(3) . .
C3 N1 C2 C4 -1.5(5) . .
Sm1 N1 C2 C4 163.7(3) . .
C3 N1 C2 C1 -175.8(4) . .
Sm1 N1 C2 C1 -10.6(5) . .
O2 C1 C2 C4 -1.7(8) . .
O1 C1 C2 C4 -178.4(5) . .
O2 C1 C2 N1 171.0(4) . .
O1 C1 C2 N1 -5.7(6) . .
N1 C3 N2 C4 -1.1(5) . .
C3 N2 C4 C2 0.1(5) . .
C3 N2 C4 C5 174.6(4) . .
N1 C2 C4 N2 0.8(5) . .
C1 C2 C4 N2 173.9(5) . .
N1 C2 C4 C5 -172.6(5) . .
C1 C2 C4 C5 0.4(9) . .
N2 C4 C5 O4 -37.9(6) . .
C2 C4 C5 O4 134.7(5) . .
N2 C4 C5 O3 143.3(4) . .
C2 C4 C5 O3 -44.1(7) . .
O4 C5 O3 Sm1 -108.5(5) . 2_645
C4 C5 O3 Sm1 70.2(5) . 2_645
O3 C5 O4 Sm1 -116.0(10) . 2_545
C4 C5 O4 Sm1 65.3(13) . 2_545
C6 N3 C7 C6 -58.4(5) . 3_777
C7 N3 C6 C7 58.9(5) . 3_777
